data_1516547
loop_
_publ_author_name
'Carr, Kevin J. T.'
'Davies, David L.'
'Macgregor, Stuart A.'
'Singh, Kuldip'
'Villa-Marcos, Barbara'

_publ_section_title
;
 Metal control of selectivity in acetate-assisted C--H bond activation: an
 experimental and computational study of heterocyclic, vinylic and
 phenylic C(sp2)--H bonds at Ir and Rh
;
_journal_issue 6
_journal_name_full 'Chemical Science'
_journal_page_first 2340
_journal_paper_doi 10.1039/c4sc00738g
_journal_volume 5
_journal_year 2014
_chemical_formula_moiety 'C20 H27 Cl Ir N'
_chemical_formula_sum 'C20 H27 Cl Ir N'
_chemical_formula_weight 509.08
_chemical_name_systematic
; 
 ? 
;
_space_group_IT_number 14
_symmetry_cell_setting monoclinic
_symmetry_space_group_name_Hall '-P 2ybc'
_symmetry_space_group_name_H-M 'P 1 21/c 1'
_atom_sites_solution_hydrogens geom
_atom_sites_solution_primary direct
_atom_sites_solution_secondary difmap
_audit_creation_method SHELXL-97
_cell_angle_alpha 90.00
_cell_angle_beta 95.180(4)
_cell_angle_gamma 90.00
_cell_formula_units_Z 8
_cell_length_a 8.1332(16)
_cell_length_b 27.444(5)
_cell_length_c 17.333(3)
_cell_measurement_reflns_used 947
_cell_measurement_temperature 150(2)
_cell_measurement_theta_max 25.239
_cell_measurement_theta_min 2.474
_cell_volume 3853.1(12)
_computing_cell_refinement 'Bruker SMART'
_computing_data_collection 'Bruker SMART'
_computing_data_reduction 'Bruker SHELXTL'
_computing_molecular_graphics 'Bruker SHELXTL'
_computing_publication_material 'Bruker SHELXTL'
_computing_structure_refinement 'SHELXL-97 (Sheldrick, 1997)'
_computing_structure_solution 'SHELXS-97 (Sheldrick, 1990)'
_diffrn_ambient_temperature 150(2)
_diffrn_measured_fraction_theta_full 0.999
_diffrn_measured_fraction_theta_max 0.999
_diffrn_measurement_device_type 'Bruker Apex 2000 CCD area detector'
_diffrn_measurement_method 'phi and omega scans'
_diffrn_radiation_monochromator graphite
_diffrn_radiation_source 'fine-focus sealed tube'
_diffrn_radiation_type MoK\a
_diffrn_radiation_wavelength 0.71073
_diffrn_reflns_av_R_equivalents 0.0824
_diffrn_reflns_av_sigmaI/netI 0.0767
_diffrn_reflns_limit_h_max 10
_diffrn_reflns_limit_h_min -10
_diffrn_reflns_limit_k_max 35
_diffrn_reflns_limit_k_min -35
_diffrn_reflns_limit_l_max 22
_diffrn_reflns_limit_l_min -22
_diffrn_reflns_number 32190
_diffrn_reflns_theta_full 27.00
_diffrn_reflns_theta_max 27.00
_diffrn_reflns_theta_min 1.48
_exptl_absorpt_coefficient_mu 7.068
_exptl_absorpt_correction_T_max 0.831
_exptl_absorpt_correction_T_min 0.469
_exptl_absorpt_correction_type empirical
_exptl_absorpt_process_details
;
absorption correction based on 13914 reflections(SADABS);Rint 0.1631 before
correction and 0.0550 after.
;
_exptl_crystal_colour orange
_exptl_crystal_density_diffrn 1.755
_exptl_crystal_density_method 'not measured'
_exptl_crystal_description block
_exptl_crystal_F_000 1984
_exptl_crystal_size_max 0.23
_exptl_crystal_size_mid 0.16
_exptl_crystal_size_min 0.08
_refine_diff_density_max 2.264
_refine_diff_density_min -1.129
_refine_diff_density_rms 0.203
_refine_ls_extinction_method none
_refine_ls_goodness_of_fit_ref 0.949
_refine_ls_hydrogen_treatment constr
_refine_ls_matrix_type full
_refine_ls_number_parameters 429
_refine_ls_number_reflns 8417
_refine_ls_number_restraints 0
_refine_ls_restrained_S_all 0.949
_refine_ls_R_factor_all 0.0569
_refine_ls_R_factor_gt 0.0403
_refine_ls_shift/su_max 0.002
_refine_ls_shift/su_mean 0.000
_refine_ls_structure_factor_coef Fsqd
_refine_ls_weighting_details 'calc w=1/[\s^2^(Fo^2^)+(0.0202P)^2^+0.0000P] where P=(Fo^2^+2Fc^2^)/3'
_refine_ls_weighting_scheme calc
_refine_ls_wR_factor_gt 0.0698
_refine_ls_wR_factor_ref 0.0739
_reflns_number_gt 6657
_reflns_number_total 8417
_reflns_threshold_expression >2sigma(I)
_cod_data_source_file c4sc00738g1.cif
_cod_data_source_block 13003
_cod_depositor_comments
;
The following automatic conversions were performed:

'_symmetry_cell_setting' value 'Monoclinic' changed to 'monoclinic'
according to
/usr/data/users/saulius/crontab/automatic-downloads/current/RSC/lib/dictionaries/cif_core.dic
dictionary named 'cif_core.dic' version 2.4.2 from 2011-04-26.

Automatic conversion script
Id: cif_fix_values 2281 2013-09-26 08:29:07Z andrius 
;
_cod_original_cell_volume 3853.1(13)
_cod_original_sg_symbol_H-M P2(1)/c
_cod_database_code 1516547

loop_
_symmetry_equiv_pos_as_xyz
'x, y, z'
'-x, y+1/2, -z+1/2'
'-x, -y, -z'
'x, -y-1/2, z-1/2'

loop_
_atom_site_label
_atom_site_type_symbol
_atom_site_fract_x
_atom_site_fract_y
_atom_site_fract_z
_atom_site_U_iso_or_equiv
_atom_site_adp_type
_atom_site_occupancy
_atom_site_symmetry_multiplicity
_atom_site_calc_flag
_atom_site_refinement_flags
Ir1 Ir 0.86200(3) 0.477913(8) 0.775408(14) 0.01725(7) Uani 1 1 d .
Cl1 Cl 1.12819(18) 0.46290(6) 0.84161(10) 0.0275(4) Uani 1 1 d .
N1 N 0.8927(6) 0.55205(17) 0.8046(3) 0.0175(11) Uani 1 1 d .
C1 C 0.9805(7) 0.5764(2) 0.7609(3) 0.0216(14) Uani 1 1 d .
H1 H 1.0070 0.6095 0.7717 0.026 Uiso 1 1 calc R
C2 C 1.0384(7) 0.5521(2) 0.6947(4) 0.0209(14) Uani 1 1 d .
C3 C 0.9917(7) 0.5029(2) 0.6893(4) 0.0216(14) Uani 1 1 d .
C4 C 1.0508(7) 0.4777(2) 0.6274(4) 0.0272(15) Uani 1 1 d .
H4 H 1.0270 0.4440 0.6215 0.033 Uiso 1 1 calc R
C5 C 1.1436(8) 0.5006(3) 0.5741(4) 0.0323(17) Uani 1 1 d .
H5 H 1.1808 0.4823 0.5325 0.039 Uiso 1 1 calc R
C6 C 1.1826(8) 0.5500(3) 0.5811(4) 0.0365(19) Uani 1 1 d .
H6 H 1.2455 0.5654 0.5445 0.044 Uiso 1 1 calc R
C7 C 1.1292(7) 0.5760(2) 0.6413(4) 0.0267(15) Uani 1 1 d .
H7 H 1.1534 0.6098 0.6468 0.032 Uiso 1 1 calc R
C8 C 0.8265(8) 0.5727(2) 0.8737(4) 0.0254(15) Uani 1 1 d .
H8 H 0.7071 0.5636 0.8720 0.031 Uiso 1 1 calc R
C9 C 0.5962(7) 0.4710(2) 0.7628(4) 0.0190(13) Uani 1 1 d .
C10 C 0.6441(7) 0.4511(2) 0.8393(4) 0.0200(14) Uani 1 1 d .
C11 C 0.7520(7) 0.4119(2) 0.8292(4) 0.0235(15) Uani 1 1 d .
C12 C 0.7714(7) 0.4058(2) 0.7473(4) 0.0261(15) Uani 1 1 d .
C13 C 0.6682(7) 0.4414(2) 0.7064(4) 0.0206(14) Uani 1 1 d .
C14 C 0.4709(7) 0.5101(2) 0.7450(4) 0.0275(16) Uani 1 1 d .
H14A H 0.4781 0.5219 0.6921 0.041 Uiso 1 1 calc R
H14B H 0.4920 0.5371 0.7815 0.041 Uiso 1 1 calc R
H14C H 0.3602 0.4970 0.7497 0.041 Uiso 1 1 calc R
C15 C 0.5776(8) 0.4677(2) 0.9127(4) 0.0277(16) Uani 1 1 d .
H15A H 0.4773 0.4493 0.9208 0.042 Uiso 1 1 calc R
H15B H 0.5515 0.5025 0.9090 0.042 Uiso 1 1 calc R
H15C H 0.6605 0.4621 0.9565 0.042 Uiso 1 1 calc R
C16 C 0.8332(8) 0.3804(2) 0.8910(4) 0.0358(18) Uani 1 1 d .
H16A H 0.8236 0.3955 0.9417 0.054 Uiso 1 1 calc R
H16B H 0.9501 0.3764 0.8828 0.054 Uiso 1 1 calc R
H16C H 0.7794 0.3484 0.8894 0.054 Uiso 1 1 calc R
C17 C 0.8567(8) 0.3638(2) 0.7134(5) 0.042(2) Uani 1 1 d .
H17A H 0.8730 0.3708 0.6592 0.063 Uiso 1 1 calc R
H17B H 0.7891 0.3344 0.7162 0.063 Uiso 1 1 calc R
H17C H 0.9642 0.3586 0.7426 0.063 Uiso 1 1 calc R
C18 C 0.6317(8) 0.4449(2) 0.6201(4) 0.0332(17) Uani 1 1 d .
H18A H 0.5324 0.4260 0.6040 0.050 Uiso 1 1 calc R
H18B H 0.7253 0.4320 0.5946 0.050 Uiso 1 1 calc R
H18C H 0.6136 0.4791 0.6053 0.050 Uiso 1 1 calc R
C19 C 0.8380(8) 0.6284(2) 0.8789(4) 0.0275(16) Uani 1 1 d .
H19A H 0.9543 0.6382 0.8853 0.041 Uiso 1 1 calc R
H19B H 0.7824 0.6398 0.9235 0.041 Uiso 1 1 calc R
H19C H 0.7846 0.6428 0.8314 0.041 Uiso 1 1 calc R
C20 C 0.9138(9) 0.5498(2) 0.9449(4) 0.0348(17) Uani 1 1 d .
H20A H 0.9199 0.5145 0.9376 0.052 Uiso 1 1 calc R
H20B H 0.8528 0.5569 0.9898 0.052 Uiso 1 1 calc R
H20C H 1.0257 0.5632 0.9536 0.052 Uiso 1 1 calc R
Ir1A Ir 0.36673(3) 0.244375(8) 0.801866(14) 0.01672(7) Uani 1 1 d .
Cl1A Cl 0.63088(18) 0.25943(6) 0.87055(10) 0.0278(4) Uani 1 1 d .
N1A N 0.4002(6) 0.17158(17) 0.8357(3) 0.0202(11) Uani 1 1 d .
C1A C 0.4874(7) 0.1457(2) 0.7927(4) 0.0214(14) Uani 1 1 d .
H1A H 0.5151 0.1129 0.8055 0.026 Uiso 1 1 calc R
C2A C 0.5411(7) 0.1681(2) 0.7248(4) 0.0221(14) Uani 1 1 d .
C3A C 0.4948(7) 0.2171(2) 0.7161(3) 0.0201(13) Uani 1 1 d .
C4A C 0.5445(8) 0.2407(2) 0.6499(4) 0.0307(16) Uani 1 1 d .
H4A H 0.5188 0.2742 0.6422 0.037 Uiso 1 1 calc R
C5A C 0.6300(8) 0.2166(3) 0.5954(4) 0.0328(17) Uani 1 1 d .
H5A H 0.6605 0.2335 0.5511 0.039 Uiso 1 1 calc R
C6A C 0.6712(8) 0.1672(3) 0.6057(4) 0.0334(17) Uani 1 1 d .
H6A H 0.7273 0.1503 0.5681 0.040 Uiso 1 1 calc R
C7A C 0.6287(7) 0.1435(2) 0.6717(4) 0.0272(15) Uani 1 1 d .
H7A H 0.6596 0.1105 0.6806 0.033 Uiso 1 1 calc R
C8A C 0.3354(8) 0.1517(2) 0.9061(4) 0.0273(15) Uani 1 1 d .
H8A H 0.2177 0.1623 0.9057 0.033 Uiso 1 1 calc R
C9A C 0.2584(7) 0.3119(2) 0.8498(4) 0.0198(14) Uani 1 1 d .
C10A C 0.1527(7) 0.2733(2) 0.8633(4) 0.0220(14) Uani 1 1 d .
C11A C 0.1011(7) 0.2513(2) 0.7897(4) 0.0192(13) Uani 1 1 d .
C12A C 0.1715(7) 0.2788(2) 0.7309(4) 0.0210(14) Uani 1 1 d .
C13A C 0.2749(7) 0.3159(2) 0.7677(4) 0.0189(13) Uani 1 1 d .
C14A C 0.3457(7) 0.3451(2) 0.9088(4) 0.0250(15) Uani 1 1 d .
H14D H 0.2773 0.3740 0.9156 0.038 Uiso 1 1 calc R
H14E H 0.4515 0.3553 0.8911 0.038 Uiso 1 1 calc R
H14F H 0.3653 0.3279 0.9583 0.038 Uiso 1 1 calc R
C15A C 0.0890(8) 0.2606(2) 0.9388(4) 0.0283(16) Uani 1 1 d .
H15D H 0.1694 0.2706 0.9814 0.042 Uiso 1 1 calc R
H15E H 0.0716 0.2253 0.9413 0.042 Uiso 1 1 calc R
H15F H -0.0159 0.2774 0.9433 0.042 Uiso 1 1 calc R
C16A C -0.0264(7) 0.2123(2) 0.7761(4) 0.0273(15) Uani 1 1 d .
H16D H -0.0275 0.2005 0.7226 0.041 Uiso 1 1 calc R
H16E H -0.1352 0.2255 0.7846 0.041 Uiso 1 1 calc R
H16F H 0.0001 0.1852 0.8120 0.041 Uiso 1 1 calc R
C17A C 0.1321(8) 0.2722(2) 0.6446(4) 0.0270(15) Uani 1 1 d .
H17D H 0.0345 0.2915 0.6272 0.040 Uiso 1 1 calc R
H17E H 0.1102 0.2377 0.6333 0.040 Uiso 1 1 calc R
H17F H 0.2262 0.2830 0.6175 0.040 Uiso 1 1 calc R
C18A C 0.3590(8) 0.3562(2) 0.7284(4) 0.0279(16) Uani 1 1 d .
H18D H 0.3693 0.3473 0.6743 0.042 Uiso 1 1 calc R
H18E H 0.4690 0.3616 0.7550 0.042 Uiso 1 1 calc R
H18F H 0.2936 0.3861 0.7302 0.042 Uiso 1 1 calc R
C19A C 0.4290(9) 0.1739(2) 0.9777(4) 0.0386(19) Uani 1 1 d .
H19D H 0.5453 0.1641 0.9800 0.058 Uiso 1 1 calc R
H19E H 0.3810 0.1623 1.0242 0.058 Uiso 1 1 calc R
H19F H 0.4210 0.2095 0.9749 0.058 Uiso 1 1 calc R
C20A C 0.3379(8) 0.0962(2) 0.9115(4) 0.0344(17) Uani 1 1 d .
H20D H 0.2932 0.0823 0.8620 0.052 Uiso 1 1 calc R
H20E H 0.2704 0.0857 0.9525 0.052 Uiso 1 1 calc R
H20F H 0.4517 0.0850 0.9236 0.052 Uiso 1 1 calc R

loop_
_atom_site_aniso_label
_atom_site_aniso_U_11
_atom_site_aniso_U_22
_atom_site_aniso_U_33
_atom_site_aniso_U_23
_atom_site_aniso_U_13
_atom_site_aniso_U_12
Ir1 0.01548(12) 0.01669(13) 0.01945(14) -0.00083(10) 0.00093(9) -0.00032(9)
Cl1 0.0181(8) 0.0314(9) 0.0323(10) 0.0069(7) -0.0018(7) 0.0002(7)
N1 0.017(3) 0.017(3) 0.018(3) 0.006(2) 0.000(2) -0.001(2)
C1 0.021(3) 0.024(3) 0.019(4) 0.001(3) -0.001(3) -0.001(3)
C2 0.019(3) 0.025(3) 0.019(4) 0.002(3) 0.005(3) -0.003(3)
C3 0.012(3) 0.030(4) 0.022(4) -0.003(3) -0.006(3) 0.002(3)
C4 0.021(3) 0.031(4) 0.030(4) -0.007(3) 0.003(3) 0.002(3)
C5 0.020(4) 0.055(5) 0.021(4) -0.010(3) 0.001(3) 0.003(3)
C6 0.016(3) 0.069(6) 0.024(4) 0.008(4) 0.000(3) -0.013(3)
C7 0.027(4) 0.035(4) 0.018(4) 0.006(3) 0.002(3) -0.001(3)
C8 0.031(4) 0.025(4) 0.021(4) -0.002(3) 0.006(3) -0.008(3)
C9 0.013(3) 0.019(3) 0.025(4) 0.004(3) 0.000(3) -0.001(2)
C10 0.020(3) 0.016(3) 0.023(4) 0.000(3) -0.001(3) -0.007(2)
C11 0.022(3) 0.018(3) 0.030(4) 0.006(3) -0.003(3) -0.007(3)
C12 0.017(3) 0.020(3) 0.042(5) -0.013(3) 0.005(3) -0.007(3)
C13 0.018(3) 0.023(3) 0.021(4) -0.002(3) 0.003(3) -0.006(3)
C14 0.026(4) 0.021(3) 0.036(4) 0.008(3) 0.003(3) 0.004(3)
C15 0.026(4) 0.030(4) 0.028(4) 0.001(3) 0.009(3) -0.011(3)
C16 0.033(4) 0.026(4) 0.047(5) 0.008(3) -0.006(3) -0.007(3)
C17 0.038(4) 0.022(4) 0.066(6) -0.010(4) 0.007(4) 0.002(3)
C18 0.034(4) 0.039(4) 0.026(4) -0.008(3) -0.002(3) -0.004(3)
C19 0.027(4) 0.021(4) 0.035(4) -0.001(3) 0.008(3) 0.004(3)
C20 0.059(5) 0.026(4) 0.020(4) -0.006(3) 0.004(3) -0.004(3)
Ir1A 0.01635(12) 0.01609(13) 0.01800(14) -0.00071(10) 0.00304(9) 0.00079(9)
Cl1A 0.0187(8) 0.0318(9) 0.0327(10) -0.0079(7) 0.0008(7) -0.0015(7)
N1A 0.023(3) 0.015(3) 0.023(3) 0.003(2) 0.005(2) -0.002(2)
C1A 0.021(3) 0.016(3) 0.026(4) -0.003(3) -0.002(3) -0.001(3)
C2A 0.014(3) 0.033(4) 0.020(4) -0.005(3) 0.004(3) -0.002(3)
C3A 0.021(3) 0.023(3) 0.016(3) 0.002(3) -0.002(3) 0.003(3)
C4A 0.027(4) 0.036(4) 0.030(4) 0.000(3) 0.005(3) 0.004(3)
C5A 0.030(4) 0.053(5) 0.017(4) 0.001(3) 0.011(3) 0.002(3)
C6A 0.029(4) 0.049(5) 0.023(4) -0.010(3) 0.005(3) 0.009(3)
C7A 0.025(4) 0.024(4) 0.032(4) -0.010(3) 0.002(3) 0.001(3)
C8A 0.030(4) 0.027(4) 0.026(4) 0.006(3) 0.005(3) 0.003(3)
C9A 0.020(3) 0.013(3) 0.027(4) -0.006(3) 0.000(3) 0.004(2)
C10A 0.023(3) 0.022(3) 0.021(4) -0.001(3) -0.001(3) 0.001(3)
C11A 0.018(3) 0.017(3) 0.023(4) -0.009(3) 0.002(3) 0.002(2)
C12A 0.017(3) 0.025(3) 0.021(4) -0.002(3) 0.002(3) 0.006(3)
C13A 0.018(3) 0.018(3) 0.022(4) 0.002(3) 0.006(3) 0.005(2)
C14A 0.029(4) 0.023(3) 0.023(4) -0.006(3) -0.002(3) 0.002(3)
C15A 0.034(4) 0.030(4) 0.022(4) 0.002(3) 0.011(3) 0.004(3)
C16A 0.023(3) 0.025(4) 0.036(4) -0.004(3) 0.010(3) -0.004(3)
C17A 0.024(4) 0.032(4) 0.024(4) -0.003(3) -0.001(3) 0.003(3)
C18A 0.031(4) 0.024(4) 0.030(4) 0.004(3) 0.005(3) -0.005(3)
C19A 0.063(5) 0.031(4) 0.023(4) 0.002(3) 0.008(4) -0.007(4)
C20A 0.034(4) 0.026(4) 0.044(5) 0.009(3) 0.007(3) -0.001(3)

loop_
_atom_type_symbol
_atom_type_description
_atom_type_scat_dispersion_real
_atom_type_scat_dispersion_imag
_atom_type_scat_source
C C 0.0033 0.0016 'International Tables Vol C Tables 4.2.6.8 and 6.1.1.4'
H H 0.0000 0.0000 'International Tables Vol C Tables 4.2.6.8 and 6.1.1.4'
N N 0.0061 0.0033 'International Tables Vol C Tables 4.2.6.8 and 6.1.1.4'
Cl Cl 0.1484 0.1585 'International Tables Vol C Tables 4.2.6.8 and 6.1.1.4'
Ir Ir -1.4442 7.9887 'International Tables Vol C Tables 4.2.6.8 and 6.1.1.4'

loop_
_geom_angle_atom_site_label_1
_geom_angle_atom_site_label_2
_geom_angle_atom_site_label_3
_geom_angle
C3 Ir1 N1 78.0(2)
C3 Ir1 C13 98.8(2)
N1 Ir1 C13 130.7(2)
C3 Ir1 C12 109.6(2)
N1 Ir1 C12 166.8(2)
C13 Ir1 C12 39.0(2)
C3 Ir1 C9 122.6(2)
N1 Ir1 C9 101.8(2)
C13 Ir1 C9 39.0(2)
C12 Ir1 C9 65.0(2)
C3 Ir1 C11 146.0(2)
N1 Ir1 C11 135.9(2)
C13 Ir1 C11 63.7(2)
C12 Ir1 C11 38.4(2)
C9 Ir1 C11 62.7(2)
C3 Ir1 C10 160.3(2)
N1 Ir1 C10 105.89(19)
C13 Ir1 C10 63.8(2)
C12 Ir1 C10 63.3(2)
C9 Ir1 C10 38.0(2)
C11 Ir1 C10 36.0(2)
C3 Ir1 Cl1 84.42(16)
N1 Ir1 Cl1 88.22(13)
C13 Ir1 Cl1 140.95(17)
C12 Ir1 Cl1 103.12(17)
C9 Ir1 Cl1 152.48(16)
C11 Ir1 Cl1 92.23(16)
C10 Ir1 Cl1 114.71(15)
C1 N1 C8 123.2(5)
C1 N1 Ir1 115.1(4)
C8 N1 Ir1 121.6(4)
N1 C1 C2 118.1(6)
N1 C1 H1 121.0
C2 C1 H1 121.0
C7 C2 C3 124.2(6)
C7 C2 C1 122.7(6)
C3 C2 C1 113.1(5)
C4 C3 C2 114.7(6)
C4 C3 Ir1 129.6(5)
C2 C3 Ir1 115.6(4)
C5 C4 C3 122.1(6)
C5 C4 H4 119.0
C3 C4 H4 119.0
C4 C5 C6 120.8(6)
C4 C5 H5 119.6
C6 C5 H5 119.6
C7 C6 C5 119.3(6)
C7 C6 H6 120.4
C5 C6 H6 120.4
C6 C7 C2 118.9(6)
C6 C7 H7 120.5
C2 C7 H7 120.5
N1 C8 C20 109.0(5)
N1 C8 C19 114.0(5)
C20 C8 C19 110.3(5)
N1 C8 H8 107.8
C20 C8 H8 107.8
C19 C8 H8 107.8
C13 C9 C10 108.4(5)
C13 C9 C14 125.4(6)
C10 C9 C14 125.5(6)
C13 C9 Ir1 69.7(3)
C10 C9 Ir1 76.0(3)
C14 C9 Ir1 128.0(4)
C11 C10 C9 107.0(5)
C11 C10 C15 127.9(6)
C9 C10 C15 124.9(5)
C11 C10 Ir1 70.6(3)
C9 C10 Ir1 66.1(3)
C15 C10 Ir1 131.8(4)
C10 C11 C12 109.5(5)
C10 C11 C16 126.6(6)
C12 C11 C16 123.9(6)
C10 C11 Ir1 73.4(3)
C12 C11 Ir1 66.8(3)
C16 C11 Ir1 126.8(4)
C13 C12 C11 107.2(5)
C13 C12 C17 127.2(6)
C11 C12 C17 124.6(6)
C13 C12 Ir1 70.0(3)
C11 C12 Ir1 74.8(3)
C17 C12 Ir1 129.6(4)
C12 C13 C9 107.8(5)
C12 C13 C18 126.2(6)
C9 C13 C18 125.9(6)
C12 C13 Ir1 70.9(3)
C9 C13 Ir1 71.3(3)
C18 C13 Ir1 126.6(4)
C9 C14 H14A 109.5
C9 C14 H14B 109.5
H14A C14 H14B 109.5
C9 C14 H14C 109.5
H14A C14 H14C 109.5
H14B C14 H14C 109.5
C10 C15 H15A 109.5
C10 C15 H15B 109.5
H15A C15 H15B 109.5
C10 C15 H15C 109.5
H15A C15 H15C 109.5
H15B C15 H15C 109.5
C11 C16 H16A 109.5
C11 C16 H16B 109.5
H16A C16 H16B 109.5
C11 C16 H16C 109.5
H16A C16 H16C 109.5
H16B C16 H16C 109.5
C12 C17 H17A 109.5
C12 C17 H17B 109.5
H17A C17 H17B 109.5
C12 C17 H17C 109.5
H17A C17 H17C 109.5
H17B C17 H17C 109.5
C13 C18 H18A 109.5
C13 C18 H18B 109.5
H18A C18 H18B 109.5
C13 C18 H18C 109.5
H18A C18 H18C 109.5
H18B C18 H18C 109.5
C8 C19 H19A 109.5
C8 C19 H19B 109.5
H19A C19 H19B 109.5
C8 C19 H19C 109.5
H19A C19 H19C 109.5
H19B C19 H19C 109.5
C8 C20 H20A 109.5
C8 C20 H20B 109.5
H20A C20 H20B 109.5
C8 C20 H20C 109.5
H20A C20 H20C 109.5
H20B C20 H20C 109.5
C3A Ir1A N1A 77.9(2)
C3A Ir1A C12A 98.3(2)
N1A Ir1A C12A 130.8(2)
C3A Ir1A C11A 122.4(2)
N1A Ir1A C11A 102.4(2)
C12A Ir1A C11A 38.8(2)
C3A Ir1A C13A 108.7(2)
N1A Ir1A C13A 167.3(2)
C12A Ir1A C13A 38.9(2)
C11A Ir1A C13A 64.9(2)
C3A Ir1A C9A 145.0(2)
N1A Ir1A C9A 136.9(2)
C12A Ir1A C9A 63.4(2)
C11A Ir1A C9A 62.6(2)
C13A Ir1A C9A 38.3(2)
C3A Ir1A C10A 159.9(2)
N1A Ir1A C10A 106.8(2)
C12A Ir1A C10A 63.5(2)
C11A Ir1A C10A 37.9(2)
C13A Ir1A C10A 63.3(2)
C9A Ir1A C10A 36.1(2)
C3A Ir1A Cl1A 86.06(17)
N1A Ir1A Cl1A 86.40(14)
C12A Ir1A Cl1A 142.69(17)
C11A Ir1A Cl1A 151.30(16)
C13A Ir1A Cl1A 104.56(16)
C9A Ir1A Cl1A 92.19(15)
C10A Ir1A Cl1A 113.48(16)
C1A N1A C8A 122.0(5)
C1A N1A Ir1A 115.4(4)
C8A N1A Ir1A 122.5(4)
N1A C1A C2A 117.6(6)
N1A C1A H1A 121.2
C2A C1A H1A 121.2
C7A C2A C3A 123.0(6)
C7A C2A C1A 123.2(6)
C3A C2A C1A 113.8(5)
C2A C3A C4A 115.8(6)
C2A C3A Ir1A 115.2(4)
C4A C3A Ir1A 129.0(5)
C5A C4A C3A 122.1(6)
C5A C4A H4A 118.9
C3A C4A H4A 118.9
C4A C5A C6A 120.1(6)
C4A C5A H5A 119.9
C6A C5A H5A 119.9
C7A C6A C5A 118.9(6)
C7A C6A H6A 120.5
C5A C6A H6A 120.5
C6A C7A C2A 120.0(6)
C6A C7A H7A 120.0
C2A C7A H7A 120.0
N1A C8A C19A 109.6(5)
N1A C8A C20A 114.6(5)
C19A C8A C20A 110.3(5)
N1A C8A H8A 107.4
C19A C8A H8A 107.4
C20A C8A H8A 107.4
C10A C9A C13A 109.7(5)
C10A C9A C14A 127.3(6)
C13A C9A C14A 123.0(5)
C10A C9A Ir1A 72.8(3)
C13A C9A Ir1A 67.9(3)
C14A C9A Ir1A 125.2(4)
C9A C10A C11A 107.6(5)
C9A C10A C15A 126.4(6)
C11A C10A C15A 125.6(6)
C9A C10A Ir1A 71.1(3)
C11A C10A Ir1A 67.1(3)
C15A C10A Ir1A 132.3(4)
C12A C11A C10A 107.9(5)
C12A C11A C16A 125.6(6)
C10A C11A C16A 125.7(6)
C12A C11A Ir1A 69.8(3)
C10A C11A Ir1A 75.0(3)
C16A C11A Ir1A 128.7(4)
C11A C12A C13A 108.3(5)
C11A C12A C17A 125.5(5)
C13A C12A C17A 126.1(6)
C11A C12A Ir1A 71.4(3)
C13A C12A Ir1A 71.5(3)
C17A C12A Ir1A 126.6(4)
C12A C13A C9A 106.3(5)
C12A C13A C18A 126.7(6)
C9A C13A C18A 126.2(5)
C12A C13A Ir1A 69.6(3)
C9A C13A Ir1A 73.8(3)
C18A C13A Ir1A 129.4(4)
C9A C14A H14D 109.5
C9A C14A H14E 109.5
H14D C14A H14E 109.5
C9A C14A H14F 109.5
H14D C14A H14F 109.5
H14E C14A H14F 109.5
C10A C15A H15D 109.5
C10A C15A H15E 109.5
H15D C15A H15E 109.5
C10A C15A H15F 109.5
H15D C15A H15F 109.5
H15E C15A H15F 109.5
C11A C16A H16D 109.5
C11A C16A H16E 109.5
H16D C16A H16E 109.5
C11A C16A H16F 109.5
H16D C16A H16F 109.5
H16E C16A H16F 109.5
C12A C17A H17D 109.5
C12A C17A H17E 109.5
H17D C17A H17E 109.5
C12A C17A H17F 109.5
H17D C17A H17F 109.5
H17E C17A H17F 109.5
C13A C18A H18D 109.5
C13A C18A H18E 109.5
H18D C18A H18E 109.5
C13A C18A H18F 109.5
H18D C18A H18F 109.5
H18E C18A H18F 109.5
C8A C19A H19D 109.5
C8A C19A H19E 109.5
H19D C19A H19E 109.5
C8A C19A H19F 109.5
H19D C19A H19F 109.5
H19E C19A H19F 109.5
C8A C20A H20D 109.5
C8A C20A H20E 109.5
H20D C20A H20E 109.5
C8A C20A H20F 109.5
H20D C20A H20F 109.5
H20E C20A H20F 109.5

loop_
_geom_bond_atom_site_label_1
_geom_bond_atom_site_label_2
_geom_bond_distance
Ir1 C3 2.024(6)
Ir1 N1 2.106(5)
Ir1 C13 2.140(6)
Ir1 C12 2.151(6)
Ir1 C9 2.162(6)
Ir1 C11 2.258(6)
Ir1 C10 2.294(6)
Ir1 Cl1 2.3927(16)
N1 C1 1.276(7)
N1 C8 1.472(7)
C1 C2 1.442(8)
C1 H1 0.9500
C2 C7 1.399(8)
C2 C3 1.404(8)
C3 C4 1.397(8)
C4 C5 1.394(9)
C4 H4 0.9500
C5 C6 1.395(9)
C5 H5 0.9500
C6 C7 1.367(9)
C6 H6 0.9500
C7 H7 0.9500
C8 C20 1.504(8)
C8 C19 1.532(8)
C8 H8 1.0000
C9 C13 1.436(8)
C9 C10 1.455(8)
C9 C14 1.493(8)
C10 C11 1.408(8)
C10 C15 1.498(8)
C11 C12 1.453(9)
C11 C16 1.485(8)
C12 C13 1.433(8)
C12 C17 1.494(8)
C13 C18 1.501(8)
C14 H14A 0.9800
C14 H14B 0.9800
C14 H14C 0.9800
C15 H15A 0.9800
C15 H15B 0.9800
C15 H15C 0.9800
C16 H16A 0.9800
C16 H16B 0.9800
C16 H16C 0.9800
C17 H17A 0.9800
C17 H17B 0.9800
C17 H17C 0.9800
C18 H18A 0.9800
C18 H18B 0.9800
C18 H18C 0.9800
C19 H19A 0.9800
C19 H19B 0.9800
C19 H19C 0.9800
C20 H20A 0.9800
C20 H20B 0.9800
C20 H20C 0.9800
Ir1A C3A 2.034(6)
Ir1A N1A 2.093(5)
Ir1A C12A 2.139(6)
Ir1A C11A 2.160(6)
Ir1A C13A 2.164(6)
Ir1A C9A 2.243(5)
Ir1A C10A 2.265(6)
Ir1A Cl1A 2.3962(16)
N1A C1A 1.288(7)
N1A C8A 1.478(7)
C1A C2A 1.431(8)
C1A H1A 0.9500
C2A C7A 1.389(8)
C2A C3A 1.399(8)
C3A C4A 1.408(8)
C4A C5A 1.390(9)
C4A H4A 0.9500
C5A C6A 1.403(9)
C5A H5A 0.9500
C6A C7A 1.386(9)
C6A H6A 0.9500
C7A H7A 0.9500
C8A C19A 1.523(9)
C8A C20A 1.525(8)
C8A H8A 1.0000
C9A C10A 1.397(8)
C9A C13A 1.446(8)
C9A C14A 1.501(8)
C10A C11A 1.439(8)
C10A C15A 1.492(8)
C11A C12A 1.429(8)
C11A C16A 1.495(8)
C12A C13A 1.433(8)
C12A C17A 1.511(8)
C13A C18A 1.496(8)
C14A H14D 0.9800
C14A H14E 0.9800
C14A H14F 0.9800
C15A H15D 0.9800
C15A H15E 0.9800
C15A H15F 0.9800
C16A H16D 0.9800
C16A H16E 0.9800
C16A H16F 0.9800
C17A H17D 0.9800
C17A H17E 0.9800
C17A H17F 0.9800
C18A H18D 0.9800
C18A H18E 0.9800
C18A H18F 0.9800
C19A H19D 0.9800
C19A H19E 0.9800
C19A H19F 0.9800
C20A H20D 0.9800
C20A H20E 0.9800
C20A H20F 0.9800

loop_
_geom_torsion_atom_site_label_1
_geom_torsion_atom_site_label_2
_geom_torsion_atom_site_label_3
_geom_torsion_atom_site_label_4
_geom_torsion
C3 Ir1 N1 C1 -3.8(4)
C13 Ir1 N1 C1 -95.1(5)
C12 Ir1 N1 C1 -129.9(10)
C9 Ir1 N1 C1 -124.9(4)
C11 Ir1 N1 C1 172.3(4)
C10 Ir1 N1 C1 -163.9(4)
Cl1 Ir1 N1 C1 80.9(4)
C3 Ir1 N1 C8 -179.7(5)
C13 Ir1 N1 C8 89.1(5)
C12 Ir1 N1 C8 54.2(11)
C9 Ir1 N1 C8 59.2(5)
C11 Ir1 N1 C8 -3.6(6)
C10 Ir1 N1 C8 20.2(5)
Cl1 Ir1 N1 C8 -95.0(4)
C8 N1 C1 C2 180.0(5)
Ir1 N1 C1 C2 4.2(7)
N1 C1 C2 C7 177.1(6)
N1 C1 C2 C3 -1.8(8)
C7 C2 C3 C4 3.3(9)
C1 C2 C3 C4 -177.8(5)
C7 C2 C3 Ir1 179.6(5)
C1 C2 C3 Ir1 -1.5(7)
N1 Ir1 C3 C4 178.3(6)
C13 Ir1 C3 C4 -51.8(6)
C12 Ir1 C3 C4 -13.0(6)
C9 Ir1 C3 C4 -85.3(6)
C11 Ir1 C3 C4 3.2(8)
C10 Ir1 C3 C4 -78.1(9)
Cl1 Ir1 C3 C4 88.9(5)
N1 Ir1 C3 C2 2.7(4)
C13 Ir1 C3 C2 132.6(4)
C12 Ir1 C3 C2 171.4(4)
C9 Ir1 C3 C2 99.1(5)
C11 Ir1 C3 C2 -172.4(4)
C10 Ir1 C3 C2 106.3(7)
Cl1 Ir1 C3 C2 -86.7(4)
C2 C3 C4 C5 -2.2(9)
Ir1 C3 C4 C5 -177.9(5)
C3 C4 C5 C6 0.6(10)
C4 C5 C6 C7 0.3(10)
C5 C6 C7 C2 0.7(9)
C3 C2 C7 C6 -2.7(10)
C1 C2 C7 C6 178.5(6)
C1 N1 C8 C20 -110.6(6)
Ir1 N1 C8 C20 64.9(6)
C1 N1 C8 C19 13.1(8)
Ir1 N1 C8 C19 -171.3(4)
C3 Ir1 C9 C13 59.9(4)
N1 Ir1 C9 C13 143.1(3)
C12 Ir1 C9 C13 -38.1(3)
C11 Ir1 C9 C13 -81.0(4)
C10 Ir1 C9 C13 -116.1(5)
Cl1 Ir1 C9 C13 -107.5(4)
C3 Ir1 C9 C10 176.1(3)
N1 Ir1 C9 C10 -100.8(3)
C13 Ir1 C9 C10 116.1(5)
C12 Ir1 C9 C10 78.0(4)
C11 Ir1 C9 C10 35.1(3)
Cl1 Ir1 C9 C10 8.6(6)
C3 Ir1 C9 C14 -59.6(6)
N1 Ir1 C9 C14 23.5(6)
C13 Ir1 C9 C14 -119.6(7)
C12 Ir1 C9 C14 -157.7(6)
C11 Ir1 C9 C14 159.4(6)
C10 Ir1 C9 C14 124.3(7)
Cl1 Ir1 C9 C14 132.9(5)
C13 C9 C10 C11 3.6(6)
C14 C9 C10 C11 174.1(5)
Ir1 C9 C10 C11 -58.9(4)
C13 C9 C10 C15 -172.0(5)
C14 C9 C10 C15 -1.5(9)
Ir1 C9 C10 C15 125.4(5)
C13 C9 C10 Ir1 62.6(4)
C14 C9 C10 Ir1 -127.0(6)
C3 Ir1 C10 C11 109.8(7)
N1 Ir1 C10 C11 -151.4(4)
C13 Ir1 C10 C11 80.6(4)
C12 Ir1 C10 C11 36.8(4)
C9 Ir1 C10 C11 119.7(5)
Cl1 Ir1 C10 C11 -55.9(4)
C3 Ir1 C10 C9 -9.9(8)
N1 Ir1 C10 C9 88.9(3)
C13 Ir1 C10 C9 -39.1(3)
C12 Ir1 C10 C9 -82.9(4)
C11 Ir1 C10 C9 -119.7(5)
Cl1 Ir1 C10 C9 -175.6(3)
C3 Ir1 C10 C15 -126.2(7)
N1 Ir1 C10 C15 -27.4(6)
C13 Ir1 C10 C15 -155.4(6)
C12 Ir1 C10 C15 160.8(7)
C9 Ir1 C10 C15 -116.3(7)
C11 Ir1 C10 C15 124.0(7)
Cl1 Ir1 C10 C15 68.1(6)
C9 C10 C11 C12 -1.1(6)
C15 C10 C11 C12 174.3(5)
Ir1 C10 C11 C12 -57.3(4)
C9 C10 C11 C16 180.0(6)
C15 C10 C11 C16 -4.6(10)
Ir1 C10 C11 C16 123.8(6)
C9 C10 C11 Ir1 56.1(4)
C15 C10 C11 Ir1 -128.4(6)
C3 Ir1 C11 C10 -145.5(4)
N1 Ir1 C11 C10 41.4(5)
C13 Ir1 C11 C10 -80.9(4)
C12 Ir1 C11 C10 -120.4(5)
C9 Ir1 C11 C10 -37.0(3)
Cl1 Ir1 C11 C10 131.1(3)
C3 Ir1 C11 C12 -25.1(6)
N1 Ir1 C11 C12 161.8(3)
C13 Ir1 C11 C12 39.5(3)
C9 Ir1 C11 C12 83.4(4)
C10 Ir1 C11 C12 120.4(5)
Cl1 Ir1 C11 C12 -108.5(3)
C3 Ir1 C11 C16 90.8(7)
N1 Ir1 C11 C16 -82.3(6)
C13 Ir1 C11 C16 155.4(7)
C12 Ir1 C11 C16 115.9(7)
C9 Ir1 C11 C16 -160.7(7)
C10 Ir1 C11 C16 -123.7(8)
Cl1 Ir1 C11 C16 7.5(6)
C10 C11 C12 C13 -1.8(7)
C16 C11 C12 C13 177.2(5)
Ir1 C11 C12 C13 -63.0(4)
C10 C11 C12 C17 -170.8(6)
C16 C11 C12 C17 8.1(9)
Ir1 C11 C12 C17 128.0(6)
C10 C11 C12 Ir1 61.2(4)
C16 C11 C12 Ir1 -119.8(6)
C3 Ir1 C12 C13 -79.5(4)
N1 Ir1 C12 C13 43.5(11)
C9 Ir1 C12 C13 38.1(3)
C11 Ir1 C12 C13 115.1(5)
C10 Ir1 C12 C13 80.5(4)
Cl1 Ir1 C12 C13 -168.2(3)
C3 Ir1 C12 C11 165.4(3)
N1 Ir1 C12 C11 -71.6(11)
C13 Ir1 C12 C11 -115.1(5)
C9 Ir1 C12 C11 -76.9(4)
C10 Ir1 C12 C11 -34.6(3)
Cl1 Ir1 C12 C11 76.7(3)
C3 Ir1 C12 C17 42.7(7)
N1 Ir1 C12 C17 165.8(8)
C13 Ir1 C12 C17 122.3(8)
C9 Ir1 C12 C17 160.4(7)
C11 Ir1 C12 C17 -122.7(8)
C10 Ir1 C12 C17 -157.3(7)
Cl1 Ir1 C12 C17 -46.0(7)
C11 C12 C13 C9 4.0(6)
C17 C12 C13 C9 172.7(6)
Ir1 C12 C13 C9 -62.2(4)
C11 C12 C13 C18 -171.9(6)
C17 C12 C13 C18 -3.2(10)
Ir1 C12 C13 C18 122.0(6)
C11 C12 C13 Ir1 66.2(4)
C17 C12 C13 Ir1 -125.1(6)
C10 C9 C13 C12 -4.7(6)
C14 C9 C13 C12 -175.2(5)
Ir1 C9 C13 C12 61.9(4)
C10 C9 C13 C18 171.1(5)
C14 C9 C13 C18 0.6(9)
Ir1 C9 C13 C18 -122.2(6)
C10 C9 C13 Ir1 -66.7(4)
C14 C9 C13 Ir1 122.8(6)
C3 Ir1 C13 C12 110.4(4)
N1 Ir1 C13 C12 -168.0(3)
C9 Ir1 C13 C12 -117.2(5)
C11 Ir1 C13 C12 -38.8(3)
C10 Ir1 C13 C12 -79.2(4)
Cl1 Ir1 C13 C12 18.4(5)
C3 Ir1 C13 C9 -132.4(4)
N1 Ir1 C13 C9 -50.8(4)
C12 Ir1 C13 C9 117.2(5)
C11 Ir1 C13 C9 78.4(4)
C10 Ir1 C13 C9 38.0(3)
Cl1 Ir1 C13 C9 135.6(3)
C3 Ir1 C13 C18 -11.1(6)
N1 Ir1 C13 C18 70.5(6)
C12 Ir1 C13 C18 -121.5(7)
C9 Ir1 C13 C18 121.3(7)
C11 Ir1 C13 C18 -160.3(6)
C10 Ir1 C13 C18 159.3(6)
Cl1 Ir1 C13 C18 -103.1(5)
C3A Ir1A N1A C1A 3.5(4)
C12A Ir1A N1A C1A 94.1(5)
C11A Ir1A N1A C1A 124.4(4)
C13A Ir1A N1A C1A 126.4(9)
C9A Ir1A N1A C1A -172.6(4)
C10A Ir1A N1A C1A 163.3(4)
Cl1A Ir1A N1A C1A -83.2(4)
C3A Ir1A N1A C8A -179.3(5)
C12A Ir1A N1A C8A -88.7(5)
C11A Ir1A N1A C8A -58.5(5)
C13A Ir1A N1A C8A -56.4(12)
C9A Ir1A N1A C8A 4.6(6)
C10A Ir1A N1A C8A -19.5(5)
Cl1A Ir1A N1A C8A 93.9(4)
C8A N1A C1A C2A 178.7(5)
Ir1A N1A C1A C2A -4.2(7)
N1A C1A C2A C7A -176.8(6)
N1A C1A C2A C3A 2.3(8)
C7A C2A C3A C4A -0.7(9)
C1A C2A C3A C4A -179.8(5)
C7A C2A C3A Ir1A 179.9(5)
C1A C2A C3A Ir1A 0.8(7)
N1A Ir1A C3A C2A -2.2(4)
C12A Ir1A C3A C2A -132.3(5)
C11A Ir1A C3A C2A -99.4(5)
C13A Ir1A C3A C2A -171.0(4)
C9A Ir1A C3A C2A 173.2(4)
C10A Ir1A C3A C2A -108.2(7)
Cl1A Ir1A C3A C2A 85.0(4)
N1A Ir1A C3A C4A 178.5(6)
C12A Ir1A C3A C4A 48.4(6)
C11A Ir1A C3A C4A 81.3(6)
C13A Ir1A C3A C4A 9.7(6)
C9A Ir1A C3A C4A -6.1(8)
C10A Ir1A C3A C4A 72.5(9)
Cl1A Ir1A C3A C4A -94.3(6)
C2A C3A C4A C5A 1.8(9)
Ir1A C3A C4A C5A -178.9(5)
C3A C4A C5A C6A -0.7(10)
C4A C5A C6A C7A -1.5(10)
C5A C6A C7A C2A 2.5(10)
C3A C2A C7A C6A -1.4(10)
C1A C2A C7A C6A 177.6(6)
C1A N1A C8A C19A 108.5(7)
Ir1A N1A C8A C19A -68.5(6)
C1A N1A C8A C20A -16.1(8)
Ir1A N1A C8A C20A 166.9(4)
C3A Ir1A C9A C10A 145.1(4)
N1A Ir1A C9A C10A -41.6(5)
C12A Ir1A C9A C10A 80.8(4)
C11A Ir1A C9A C10A 37.0(4)
C13A Ir1A C9A C10A 120.4(5)
Cl1A Ir1A C9A C10A -128.6(3)
C3A Ir1A C9A C13A 24.7(5)
N1A Ir1A C9A C13A -162.0(3)
C12A Ir1A C9A C13A -39.6(3)
C11A Ir1A C9A C13A -83.4(4)
C10A Ir1A C9A C13A -120.4(5)
Cl1A Ir1A C9A C13A 111.0(3)
C3A Ir1A C9A C14A -90.9(6)
N1A Ir1A C9A C14A 82.4(6)
C12A Ir1A C9A C14A -155.2(6)
C11A Ir1A C9A C14A 161.0(6)
C13A Ir1A C9A C14A -115.6(7)
C10A Ir1A C9A C14A 124.0(7)
Cl1A Ir1A C9A C14A -4.6(5)
C13A C9A C10A C11A 0.8(7)
C14A C9A C10A C11A -178.9(5)
Ir1A C9A C10A C11A -57.3(4)
C13A C9A C10A C15A -172.8(6)
C14A C9A C10A C15A 7.5(10)
Ir1A C9A C10A C15A 129.1(6)
C13A C9A C10A Ir1A 58.1(4)
C14A C9A C10A Ir1A -121.6(6)
C3A Ir1A C10A C9A -107.3(7)
N1A Ir1A C10A C9A 151.7(3)
C12A Ir1A C10A C9A -80.5(4)
C11A Ir1A C10A C9A -119.5(5)
C13A Ir1A C10A C9A -36.7(3)
Cl1A Ir1A C10A C9A 58.3(4)
C3A Ir1A C10A C11A 12.2(8)
N1A Ir1A C10A C11A -88.7(4)
C12A Ir1A C10A C11A 39.0(3)
C13A Ir1A C10A C11A 82.8(4)
C9A Ir1A C10A C11A 119.5(5)
Cl1A Ir1A C10A C11A 177.8(3)
C3A Ir1A C10A C15A 130.3(7)
N1A Ir1A C10A C15A 29.3(6)
C12A Ir1A C10A C15A 157.1(7)
C11A Ir1A C10A C15A 118.1(7)
C13A Ir1A C10A C15A -159.1(7)
C9A Ir1A C10A C15A -122.4(7)
Cl1A Ir1A C10A C15A -64.1(6)
C9A C10A C11A C12A -2.7(7)
C15A C10A C11A C12A 171.0(6)
Ir1A C10A C11A C12A -62.4(4)
C9A C10A C11A C16A -173.0(5)
C15A C10A C11A C16A 0.6(10)
Ir1A C10A C11A C16A 127.2(6)
C9A C10A C11A Ir1A 59.8(4)
C15A C10A C11A Ir1A -126.6(6)
C3A Ir1A C11A C12A -59.1(4)
N1A Ir1A C11A C12A -142.5(3)
C13A Ir1A C11A C12A 38.0(3)
C9A Ir1A C11A C12A 80.7(4)
C10A Ir1A C11A C12A 116.0(5)
Cl1A Ir1A C11A C12A 111.9(4)
C3A Ir1A C11A C10A -175.1(3)
N1A Ir1A C11A C10A 101.5(4)
C12A Ir1A C11A C10A -116.0(5)
C13A Ir1A C11A C10A -78.0(4)
C9A Ir1A C11A C10A -35.3(3)
Cl1A Ir1A C11A C10A -4.1(6)
C3A Ir1A C11A C16A 60.9(6)
N1A Ir1A C11A C16A -22.6(6)
C12A Ir1A C11A C16A 120.0(7)
C13A Ir1A C11A C16A 157.9(6)
C9A Ir1A C11A C16A -159.3(6)
C10A Ir1A C11A C16A -124.0(7)
Cl1A Ir1A C11A C16A -128.2(5)
C10A C11A C12A C13A 3.5(6)
C16A C11A C12A C13A 173.9(5)
Ir1A C11A C12A C13A -62.4(4)
C10A C11A C12A C17A -172.0(5)
C16A C11A C12A C17A -1.6(9)
Ir1A C11A C12A C17A 122.2(6)
C10A C11A C12A Ir1A 65.9(4)
C16A C11A C12A Ir1A -123.7(6)
C3A Ir1A C12A C11A 132.9(3)
N1A Ir1A C12A C11A 51.7(4)
C13A Ir1A C12A C11A -117.5(5)
C9A Ir1A C12A C11A -78.6(4)
C10A Ir1A C12A C11A -38.1(3)
Cl1A Ir1A C12A C11A -132.7(3)
C3A Ir1A C12A C13A -109.6(4)
N1A Ir1A C12A C13A 169.2(3)
C11A Ir1A C12A C13A 117.5(5)
C9A Ir1A C12A C13A 38.9(3)
C10A Ir1A C12A C13A 79.5(4)
Cl1A Ir1A C12A C13A -15.1(5)
C3A Ir1A C12A C17A 12.1(6)
N1A Ir1A C12A C17A -69.1(6)
C11A Ir1A C12A C17A -120.8(7)
C13A Ir1A C12A C17A 121.7(7)
C9A Ir1A C12A C17A 160.6(6)
C10A Ir1A C12A C17A -158.9(6)
Cl1A Ir1A C12A C17A 106.5(5)
C11A C12A C13A C9A -3.0(6)
C17A C12A C13A C9A 172.5(5)
Ir1A C12A C13A C9A -65.3(4)
C11A C12A C13A C18A -173.2(5)
C17A C12A C13A C18A 2.3(9)
Ir1A C12A C13A C18A 124.6(6)
C11A C12A C13A Ir1A 62.3(4)
C17A C12A C13A Ir1A -122.3(6)
C10A C9A C13A C12A 1.3(6)
C14A C9A C13A C12A -179.0(5)
Ir1A C9A C13A C12A 62.4(4)
C10A C9A C13A C18A 171.6(6)
C14A C9A C13A C18A -8.7(9)
Ir1A C9A C13A C18A -127.4(6)
C10A C9A C13A Ir1A -61.1(4)
C14A C9A C13A Ir1A 118.6(5)
C3A Ir1A C13A C12A 79.8(4)
N1A Ir1A C13A C12A -40.1(11)
C11A Ir1A C13A C12A -37.9(3)
C9A Ir1A C13A C12A -114.8(5)
C10A Ir1A C13A C12A -80.1(4)
Cl1A Ir1A C13A C12A 170.6(3)
C3A Ir1A C13A C9A -165.3(3)
N1A Ir1A C13A C9A 74.7(10)
C12A Ir1A C13A C9A 114.8(5)
C11A Ir1A C13A C9A 76.9(4)
C10A Ir1A C13A C9A 34.7(3)
Cl1A Ir1A C13A C9A -74.6(3)
C3A Ir1A C13A C18A -41.4(6)
N1A Ir1A C13A C18A -161.3(8)
C12A Ir1A C13A C18A -121.2(7)
C11A Ir1A C13A C18A -159.1(6)
C9A Ir1A C13A C18A 123.9(7)
C10A Ir1A C13A C18A 158.6(6)
Cl1A Ir1A C13A C18A 49.4(6)
